data_4061421
loop_
_publ_author_name
'Wilson, Scott R.'
'Prussak-Wieckowska, Teresa'

_journal_name_full Organometallics
_journal_paper_doi 10.1021/om050084q
_journal_year 2005
_chemical_formula_moiety 'C31 H42 Au N Os P Si2, B F4'
_chemical_formula_sum 'C31 H42 Au B F4 N Os P Si2'
_chemical_formula_weight 989.78
_space_group_IT_number 2
_space_group_name_Hall '-P 1'
_space_group_name_H-M_alt 'P -1'
_symmetry_cell_setting triclinic
_symmetry_space_group_name_Hall '-P 1'
_symmetry_space_group_name_H-M 'P -1'
_cell_angle_alpha 104.166(4)
_cell_angle_beta 106.647(4)
_cell_angle_gamma 98.880(4)
_cell_formula_units_Z 2
_cell_length_a 10.623(3)
_cell_length_b 12.484(3)
_cell_length_c 15.080(4)
_cell_measurement_temperature 193(2)
_cell_volume 1802.9(8)
_diffrn_ambient_temperature 193(2)
_exptl_crystal_density_diffrn 1.823
_cod_depositor_comments
;
The following automatic conversions were performed:
'_symmetry_cell_setting' value 'Triclinic' changed to 'triclinic'
according to '/home/saulius/struct/CIF-dictionaries/cif_core.dic'
dictionary named 'cif_core.dic' version 2.4.1 from 2010-06-29.

Automatic conversion script
Id: cif_fix_enum 1527 2010-12-29 10:47:43Z saulius 
;
_cod_original_sg_symbol_Hall '-P 1 '
_cod_database_code 4061421

loop_
_symmetry_equiv_pos_as_xyz
'x, y, z'
'-x, -y, -z'

loop_
_atom_site_label
_atom_site_type_symbol
_atom_site_fract_x
_atom_site_fract_y
_atom_site_fract_z
_atom_site_U_iso_or_equiv
_atom_site_adp_type
_atom_site_occupancy
_atom_site_symmetry_multiplicity
_atom_site_calc_flag
_atom_site_refinement_flags
_atom_site_disorder_assembly
_atom_site_disorder_group
C1 C 0.6725(6) -0.0700(5) -0.0084(4) 0.0436(13) Uani 1 1 d . . .
H1 H 0.6511 -0.0124 -0.0371 0.052 Uiso 1 1 calc R . .
C2 C 0.5780(6) -0.1543(4) 0.0042(4) 0.0450(14) Uani 1 1 d . . .
H2 H 0.4835 -0.1608 -0.0106 0.054 Uiso 1 1 calc R . .
C3 C 0.6532(6) -0.2264(4) 0.0433(4) 0.0502(15) Uani 1 1 d . . .
H3 H 0.6162 -0.2923 0.0569 0.060 Uiso 1 1 calc R . .
C4 C 0.7901(6) -0.1854(5) 0.0587(4) 0.0507(15) Uani 1 1 d . . .
H4 H 0.8617 -0.2182 0.0846 0.061 Uiso 1 1 calc R . .
C5 C 0.8033(6) -0.0866(5) 0.0291(4) 0.0470(14) Uani 1 1 d . . .
H5 H 0.8857 -0.0396 0.0336 0.056 Uiso 1 1 calc R . .
C6 C 0.8880(5) -0.0256(4) 0.2637(4) 0.0348(12) Uani 1 1 d . . .
H6A H 0.8584 -0.0317 0.3192 0.042 Uiso 1 1 calc R . .
H6B H 0.9211 -0.0943 0.2429 0.042 Uiso 1 1 calc R . .
C7 C 1.0950(6) 0.1286(5) 0.2118(4) 0.0538(15) Uani 1 1 d . . .
H7A H 1.1797 0.1879 0.2404 0.065 Uiso 1 1 calc R . .
H7B H 1.0263 0.1540 0.1683 0.065 Uiso 1 1 calc R . .
H7C H 1.1105 0.0586 0.1748 0.065 Uiso 1 1 calc R . .
C8 C 1.1709(6) 0.0664(6) 0.4002(5) 0.0651(18) Uani 1 1 d . . .
H8A H 1.1879 -0.0062 0.3697 0.078 Uiso 1 1 calc R . .
H8B H 1.1419 0.0607 0.4553 0.078 Uiso 1 1 calc R . .
H8C H 1.2541 0.1268 0.4231 0.078 Uiso 1 1 calc R . .
C9 C 0.9988(5) 0.2321(5) 0.3780(5) 0.0594(18) Uani 1 1 d . . .
H9A H 1.0838 0.2897 0.4152 0.071 Uiso 1 1 calc R . .
H9B H 0.9537 0.2135 0.4225 0.071 Uiso 1 1 calc R . .
H9C H 0.9396 0.2618 0.3321 0.071 Uiso 1 1 calc R . .
C10 C 0.6065(5) -0.1140(4) 0.2208(4) 0.0382(12) Uani 1 1 d . . .
H10A H 0.5259 -0.1705 0.1710 0.046 Uiso 1 1 calc R . .
H10B H 0.6650 -0.1570 0.2539 0.046 Uiso 1 1 calc R . .
C11 C 0.4689(7) -0.1269(5) 0.3657(5) 0.0649(18) Uani 1 1 d . . .
H11A H 0.5385 -0.1586 0.4015 0.078 Uiso 1 1 calc R . .
H11B H 0.3990 -0.1887 0.3133 0.078 Uiso 1 1 calc R . .
H11C H 0.4279 -0.0866 0.4101 0.078 Uiso 1 1 calc R . .
C12 C 0.4197(6) 0.0455(5) 0.2553(4) 0.0540(16) Uani 1 1 d . . .
H12A H 0.3903 0.0907 0.3050 0.065 Uiso 1 1 calc R . .
H12B H 0.3416 -0.0123 0.2061 0.065 Uiso 1 1 calc R . .
H12C H 0.4597 0.0956 0.2244 0.065 Uiso 1 1 calc R . .
C13 C 0.6872(6) 0.0873(4) 0.4127(4) 0.0469(14) Uani 1 1 d . . .
H13A H 0.7263 0.1430 0.3861 0.056 Uiso 1 1 calc R . .
H13B H 0.7575 0.0525 0.4433 0.056 Uiso 1 1 calc R . .
H13C H 0.6510 0.1257 0.4613 0.056 Uiso 1 1 calc R . .
C14 C 0.5134(5) 0.4671(4) 0.2109(4) 0.0352(12) Uani 1 1 d . . .
C15 C 0.3956(5) 0.3840(4) 0.1880(4) 0.0366(12) Uani 1 1 d . . .
H15 H 0.4012 0.3164 0.2055 0.044 Uiso 1 1 calc R . .
C16 C 0.2712(5) 0.3988(5) 0.1403(4) 0.0420(13) Uani 1 1 d . . .
H16 H 0.1914 0.3420 0.1260 0.050 Uiso 1 1 calc R . .
C17 C 0.2624(6) 0.4943(5) 0.1134(5) 0.0574(17) Uani 1 1 d . . .
H17 H 0.1763 0.5043 0.0807 0.069 Uiso 1 1 calc R . .
C18 C 0.3788(6) 0.5777(5) 0.1338(6) 0.074(2) Uani 1 1 d . . .
H18 H 0.3726 0.6440 0.1140 0.088 Uiso 1 1 calc R . .
C19 C 0.5036(6) 0.5634(5) 0.1829(5) 0.0610(18) Uani 1 1 d . . .
H19 H 0.5832 0.6205 0.1975 0.073 Uiso 1 1 calc R . .
C20 C 0.6865(5) 0.4896(4) 0.4044(4) 0.0374(12) Uani 1 1 d . . .
C21 C 0.7630(7) 0.4396(5) 0.4665(4) 0.0613(18) Uani 1 1 d . . .
H21 H 0.8068 0.3846 0.4416 0.074 Uiso 1 1 calc R . .
C22 C 0.7765(8) 0.4688(6) 0.5640(5) 0.073(2) Uani 1 1 d . . .
H22 H 0.8272 0.4328 0.6055 0.088 Uiso 1 1 calc R . .
C23 C 0.7155(7) 0.5504(6) 0.5997(5) 0.070(2) Uani 1 1 d . . .
H23 H 0.7250 0.5712 0.6667 0.084 Uiso 1 1 calc R . .
C24 C 0.6414(6) 0.6024(5) 0.5407(5) 0.064(2) Uani 1 1 d . . .
H24 H 0.6001 0.6589 0.5667 0.077 Uiso 1 1 calc R . .
C25 C 0.6265(5) 0.5720(4) 0.4419(4) 0.0484(15) Uani 1 1 d . . .
H25 H 0.5752 0.6079 0.4007 0.058 Uiso 1 1 calc R . .
C26 C 0.8078(5) 0.5446(4) 0.2660(4) 0.0338(11) Uani 1 1 d . . .
C27 C 0.8753(5) 0.6483(4) 0.3377(4) 0.0429(13) Uani 1 1 d . . .
H27 H 0.8494 0.6700 0.3936 0.052 Uiso 1 1 calc R . .
C28 C 0.9797(6) 0.7194(5) 0.3274(5) 0.0565(16) Uani 1 1 d . . .
H28 H 1.0264 0.7894 0.3769 0.068 Uiso 1 1 calc R . .
C29 C 1.0174(6) 0.6899(5) 0.2458(5) 0.0572(17) Uani 1 1 d . . .
H29 H 1.0892 0.7393 0.2389 0.069 Uiso 1 1 calc R . .
C30 C 0.9494(7) 0.5879(6) 0.1746(5) 0.0637(18) Uani 1 1 d . . .
H30 H 0.9737 0.5674 0.1179 0.076 Uiso 1 1 calc R . .
C31 C 0.8458(6) 0.5149(5) 0.1849(4) 0.0506(15) Uani 1 1 d . . .
H31 H 0.8009 0.4441 0.1359 0.061 Uiso 1 1 calc R . .
N1 N 0.7004(4) 0.1023(3) 0.1870(3) 0.0294(9) Uani 1 1 d . . .
P1 P 0.67347(13) 0.44625(10) 0.27788(10) 0.0324(3) Uani 1 1 d . . .
Si1 Si 1.03532(14) 0.10079(13) 0.30956(11) 0.0401(4) Uani 1 1 d . . .
Si2 Si 0.54785(15) -0.02527(13) 0.31275(11) 0.0395(4) Uani 1 1 d . . .
Os1 Os 0.713842(18) -0.031587(14) 0.147252(13) 0.02700(6) Uani 1 1 d . . .
Au1 Au 0.687158(19) 0.265107(14) 0.228169(13) 0.03265(7) Uani 1 1 d . . .
B1 B 0.1550(7) 0.7709(6) 0.0300(5) 0.0629(19) Uani 0.735(6) 1 d PDU A 1
F1 F 0.0920(8) 0.8557(5) 0.0171(5) 0.0839(19) Uani 0.735(6) 1 d PDU A 1
F2 F 0.2616(6) 0.7782(7) -0.0042(5) 0.0810(19) Uani 0.735(6) 1 d PDU A 1
F3 F 0.0673(6) 0.6663(5) -0.0170(5) 0.090(2) Uani 0.735(6) 1 d PDU A 1
F4 F 0.2038(6) 0.7812(5) 0.1270(4) 0.0966(19) Uani 0.735(6) 1 d PDU A 1
B2 B 0.1485(14) 0.7639(11) 0.0089(9) 0.078(3) Uani 0.265(6) 1 d PDU A 2
F5 F 0.110(2) 0.8573(14) 0.0510(12) 0.082(4) Uani 0.265(6) 1 d PDU A 2
F6 F 0.2862(12) 0.7882(18) 0.0336(13) 0.073(4) Uani 0.265(6) 1 d PDU A 2
F7 F 0.1061(17) 0.6748(14) 0.0396(12) 0.080(3) Uani 0.265(6) 1 d PDU A 2
F8 F 0.0904(14) 0.7321(12) -0.0903(8) 0.092(4) Uani 0.265(6) 1 d PDU A 2

loop_
_atom_site_aniso_label
_atom_site_aniso_U_11
_atom_site_aniso_U_22
_atom_site_aniso_U_33
_atom_site_aniso_U_23
_atom_site_aniso_U_13
_atom_site_aniso_U_12
C1 0.060(4) 0.050(3) 0.025(3) 0.012(2) 0.017(3) 0.019(3)
C2 0.046(3) 0.045(3) 0.035(3) -0.002(2) 0.015(3) 0.007(3)
C3 0.075(4) 0.031(3) 0.042(4) 0.001(2) 0.028(3) 0.009(3)
C4 0.067(4) 0.048(3) 0.042(4) 0.003(3) 0.026(3) 0.032(3)
C5 0.048(4) 0.056(3) 0.039(3) 0.005(3) 0.025(3) 0.012(3)
C6 0.034(3) 0.036(3) 0.032(3) 0.014(2) 0.004(2) 0.010(2)
C7 0.042(3) 0.065(4) 0.054(4) 0.023(3) 0.016(3) 0.003(3)
C8 0.042(4) 0.089(5) 0.065(5) 0.040(4) 0.008(3) 0.012(3)
C9 0.031(3) 0.055(4) 0.068(5) -0.005(3) 0.007(3) -0.001(3)
C10 0.037(3) 0.041(3) 0.037(3) 0.012(2) 0.017(2) 0.002(2)
C11 0.071(5) 0.073(4) 0.060(4) 0.027(4) 0.040(4) 0.002(3)
C12 0.046(4) 0.079(4) 0.042(4) 0.014(3) 0.023(3) 0.019(3)
C13 0.058(4) 0.050(3) 0.033(3) 0.012(3) 0.016(3) 0.011(3)
C14 0.040(3) 0.030(2) 0.034(3) 0.005(2) 0.011(2) 0.011(2)
C15 0.043(3) 0.034(3) 0.035(3) 0.009(2) 0.017(3) 0.011(2)
C16 0.039(3) 0.047(3) 0.036(3) 0.005(3) 0.015(3) 0.008(3)
C17 0.039(3) 0.061(4) 0.066(4) 0.012(3) 0.012(3) 0.018(3)
C18 0.053(4) 0.050(4) 0.115(6) 0.042(4) 0.008(4) 0.015(3)
C19 0.044(4) 0.041(3) 0.087(5) 0.027(3) 0.002(3) 0.009(3)
C20 0.040(3) 0.034(3) 0.029(3) 0.004(2) 0.008(2) -0.003(2)
C21 0.090(5) 0.048(3) 0.040(4) 0.009(3) 0.021(4) 0.007(3)
C22 0.100(6) 0.067(4) 0.044(4) 0.019(3) 0.018(4) 0.004(4)
C23 0.063(5) 0.084(5) 0.046(4) 0.005(4) 0.022(4) -0.016(4)
C24 0.049(4) 0.057(4) 0.070(5) -0.013(4) 0.038(4) -0.015(3)
C25 0.037(3) 0.044(3) 0.051(4) -0.001(3) 0.018(3) -0.007(2)
C26 0.031(3) 0.035(3) 0.036(3) 0.013(2) 0.010(2) 0.012(2)
C27 0.046(3) 0.039(3) 0.044(3) 0.016(2) 0.017(3) 0.004(2)
C28 0.050(4) 0.047(3) 0.066(5) 0.024(3) 0.011(3) -0.002(3)
C29 0.043(4) 0.060(4) 0.075(5) 0.036(4) 0.020(3) 0.007(3)
C30 0.072(5) 0.070(4) 0.074(5) 0.030(4) 0.051(4) 0.023(4)
C31 0.056(4) 0.045(3) 0.050(4) 0.011(3) 0.020(3) 0.013(3)
N1 0.038(2) 0.035(2) 0.015(2) 0.0096(17) 0.0085(18) 0.0091(18)
P1 0.0372(7) 0.0265(6) 0.0325(7) 0.0072(5) 0.0121(6) 0.0072(5)
Si1 0.0285(8) 0.0472(8) 0.0412(9) 0.0146(7) 0.0070(7) 0.0073(6)
Si2 0.0375(8) 0.0497(9) 0.0334(9) 0.0145(7) 0.0166(7) 0.0046(7)
Os1 0.02992(11) 0.02506(10) 0.02675(12) 0.00792(8) 0.01022(9) 0.00751(8)
Au1 0.03965(13) 0.02555(10) 0.03107(12) 0.00773(8) 0.00928(9) 0.00975(8)
B1 0.059(3) 0.070(3) 0.080(4) 0.038(3) 0.033(3) 0.027(3)
F1 0.085(4) 0.088(3) 0.097(4) 0.048(3) 0.024(4) 0.054(3)
F2 0.064(3) 0.099(4) 0.097(5) 0.033(4) 0.052(3) 0.016(3)
F3 0.071(4) 0.074(3) 0.100(4) 0.003(3) 0.025(3) -0.009(3)
F4 0.111(4) 0.104(4) 0.076(4) 0.047(3) 0.021(3) 0.019(3)
B2 0.072(4) 0.082(4) 0.088(4) 0.035(4) 0.029(4) 0.025(4)
F5 0.076(6) 0.086(5) 0.091(7) 0.021(5) 0.030(6) 0.042(5)
F6 0.054(5) 0.090(5) 0.088(7) 0.038(6) 0.028(5) 0.027(5)
F7 0.081(5) 0.082(5) 0.087(6) 0.052(5) 0.028(5) 0.009(5)
F8 0.083(6) 0.090(6) 0.094(6) 0.025(5) 0.016(5) 0.030(5)

loop_
_geom_bond_atom_site_label_1
_geom_bond_atom_site_label_2
_geom_bond_distance
_geom_bond_site_symmetry_2
_geom_bond_publ_flag
C1 C5 1.411(8) . ?
C1 C2 1.426(7) . ?
C1 Os1 2.174(5) . ?
C1 H1 0.9500 . ?
C2 C3 1.417(8) . ?
C2 Os1 2.236(5) . ?
C2 H2 0.9500 . ?
C3 C4 1.396(8) . ?
C3 Os1 2.420(5) . ?
C3 H3 0.9500 . ?
C4 C5 1.412(8) . ?
C4 Os1 2.444(5) . ?
C4 H4 0.9500 . ?
C5 Os1 2.263(5) . ?
C5 H5 0.9500 . ?
C6 Si1 1.871(5) . ?
C6 Os1 2.132(5) . ?
C6 H6A 0.9900 . ?
C6 H6B 0.9900 . ?
C7 Si1 1.848(6) . ?
C7 H7A 0.9800 . ?
C7 H7B 0.9800 . ?
C7 H7C 0.9800 . ?
C8 Si1 1.864(6) . ?
C8 H8A 0.9800 . ?
C8 H8B 0.9800 . ?
C8 H8C 0.9800 . ?
C9 Si1 1.871(6) . ?
C9 H9A 0.9800 . ?
C9 H9B 0.9800 . ?
C9 H9C 0.9800 . ?
C10 Si2 1.869(5) . ?
C10 Os1 2.124(5) . ?
C10 H10A 0.9900 . ?
C10 H10B 0.9900 . ?
C11 Si2 1.872(6) . ?
C11 H11A 0.9800 . ?
C11 H11B 0.9800 . ?
C11 H11C 0.9800 . ?
C12 Si2 1.859(6) . ?
C12 H12A 0.9800 . ?
C12 H12B 0.9800 . ?
C12 H12C 0.9800 . ?
C13 Si2 1.866(5) . ?
C13 H13A 0.9800 . ?
C13 H13B 0.9800 . ?
C13 H13C 0.9800 . ?
C14 C19 1.377(7) . ?
C14 C15 1.392(7) . ?
C14 P1 1.807(5) . ?
C15 C16 1.376(7) . ?
C15 H15 0.9500 . ?
C16 C17 1.358(8) . ?
C16 H16 0.9500 . ?
C17 C18 1.392(8) . ?
C17 H17 0.9500 . ?
C18 C19 1.383(8) . ?
C18 H18 0.9500 . ?
C19 H19 0.9500 . ?
C20 C25 1.381(7) . ?
C20 C21 1.391(8) . ?
C20 P1 1.809(5) . ?
C21 C22 1.383(8) . ?
C21 H21 0.9500 . ?
C22 C23 1.373(9) . ?
C22 H22 0.9500 . ?
C23 C24 1.369(10) . ?
C23 H23 0.9500 . ?
C24 C25 1.399(8) . ?
C24 H24 0.9500 . ?
C25 H25 0.9500 . ?
C26 C31 1.380(7) . ?
C26 C27 1.394(7) . ?
C26 P1 1.814(5) . ?
C27 C28 1.381(7) . ?
C27 H27 0.9500 . ?
C28 C29 1.384(9) . ?
C28 H28 0.9500 . ?
C29 C30 1.378(9) . ?
C29 H29 0.9500 . ?
C30 C31 1.386(8) . ?
C30 H30 0.9500 . ?
C31 H31 0.9500 . ?
N1 Os1 1.676(3) . ?
N1 Au1 2.014(4) . ?
P1 Au1 2.2431(13) . ?
B1 F1 1.361(6) . ?
B1 F3 1.367(6) . ?
B1 F4 1.370(6) . ?
B1 F2 1.373(6) . ?
B2 F5 1.363(7) . ?
B2 F6 1.366(7) . ?
B2 F7 1.367(7) . ?
B2 F8 1.372(7) . ?
